data_7704065
loop_
_publ_author_name
'Lippi, Martina'
'Caputo, Josefina'
'Famulari, Antonino'
'Sacchetti, Alessandro'
'Castellano, Carlo'
'Meneghetti, Fiorella'
'Mart\'i-Rujas, Javier'
'Cametti, Massimo'

_publ_section_title
;
 Combined structural and theoretical investigation on differently
 substituted bispidine ligands: predicting the properties of their
 corresponding coordination polymers.
;
_journal_issue 18
_journal_name_full 'Dalton transactions (Cambridge, England : 2003)'
_journal_page_first 5965
_journal_page_last 5973
_journal_paper_doi 10.1039/d0dt00799d
_journal_volume 49
_journal_year 2020
_chemical_formula_sum 'C25 H30 N4 O5'
_chemical_formula_weight 466.53
_space_group_crystal_system monoclinic
_space_group_IT_number 14
_space_group_name_Hall '-P 2ybc'
_space_group_name_H-M_alt 'P 1 21/c 1'
_atom_sites_solution_hydrogens difmap
_audit_creation_method SHELXL-2018/3
_audit_update_record
;
2019-06-07 deposited with the CCDC.	2020-04-13 downloaded from the CCDC.
;
_cell_angle_alpha 90
_cell_angle_beta 103.41(3)
_cell_angle_gamma 90
_cell_formula_units_Z 4
_cell_length_a 14.548(3)
_cell_length_b 11.382(2)
_cell_length_c 14.751(3)
_cell_measurement_reflns_used 9854
_cell_measurement_temperature 294(2)
_cell_measurement_theta_max 31.35
_cell_measurement_theta_min 2.24
_cell_volume 2376.0(9)
_computing_data_reduction SAINT
_computing_structure_refinement 'SHELXL-2018/3 (Sheldrick, 2018)'
_computing_structure_solution SIR-97
_diffrn_ambient_temperature 294(2)
_diffrn_measured_fraction_theta_full 0.999
_diffrn_measured_fraction_theta_max 0.934
_diffrn_measurement_device_type 'Bruker APEX II CCD diffractometer'
_diffrn_measurement_method 'omega scan'
_diffrn_radiation_type MoK\a
_diffrn_radiation_wavelength 0.71073
_diffrn_reflns_av_R_equivalents 0.0348
_diffrn_reflns_av_unetI/netI 0.0250
_diffrn_reflns_Laue_measured_fraction_full 0.999
_diffrn_reflns_Laue_measured_fraction_max 0.934
_diffrn_reflns_limit_h_max 21
_diffrn_reflns_limit_h_min -21
_diffrn_reflns_limit_k_max 16
_diffrn_reflns_limit_k_min -16
_diffrn_reflns_limit_l_max 21
_diffrn_reflns_limit_l_min -21
_diffrn_reflns_number 24216
_diffrn_reflns_point_group_measured_fraction_full 0.999
_diffrn_reflns_point_group_measured_fraction_max 0.934
_diffrn_reflns_theta_full 25.242
_diffrn_reflns_theta_max 31.529
_diffrn_reflns_theta_min 1.439
_exptl_absorpt_coefficient_mu 0.092
_exptl_absorpt_correction_T_max 1.000
_exptl_absorpt_correction_T_min 0.699
_exptl_absorpt_correction_type empirical
_exptl_absorpt_process_details SADABS
_exptl_crystal_colour colourless
_exptl_crystal_density_diffrn 1.304
_exptl_crystal_description prism
_exptl_crystal_F_000 992
_exptl_crystal_size_max 0.08
_exptl_crystal_size_mid 0.05
_exptl_crystal_size_min 0.03
_refine_diff_density_max 0.396
_refine_diff_density_min -0.306
_refine_diff_density_rms 0.067
_refine_ls_extinction_method none
_refine_ls_goodness_of_fit_ref 1.036
_refine_ls_hydrogen_treatment riding
_refine_ls_matrix_type full
_refine_ls_number_parameters 427
_refine_ls_number_reflns 7403
_refine_ls_number_restraints 0
_refine_ls_restrained_S_all 1.036
_refine_ls_R_factor_all 0.0770
_refine_ls_R_factor_gt 0.0591
_refine_ls_shift/su_max 0.001
_refine_ls_shift/su_mean 0.000
_refine_ls_structure_factor_coef Fsqd
_refine_ls_weighting_details 'w=1/[\s^2^(Fo^2^)+(0.0701P)^2^+1.0163P] where P=(Fo^2^+2Fc^2^)/3'
_refine_ls_weighting_scheme calc
_refine_ls_wR_factor_gt 0.1473
_refine_ls_wR_factor_ref 0.1638
_reflns_Friedel_coverage 0.000
_reflns_number_gt 5771
_reflns_number_total 7403
_reflns_threshold_expression 'I > 2\s(I)'
_cod_data_source_file d0dt00799d2.cif
_cod_data_source_block JC3_L2
_cod_depositor_comments 'Adding full bibliography for 7704064--7704069.cif.'
_cod_original_cell_volume 2375.8(9)
_cod_original_sg_symbol_H-M 'P 21/c'
_cod_database_code 7704065
_shelx_shelxl_version_number 2018/3
_shelx_space_group_comment
;
The symmetry employed for this shelxl refinement is uniquely defined
by the following loop, which should always be used as a source of
symmetry information in preference to the above space-group names.
They are only intended as comments.
;

loop_
_space_group_symop_operation_xyz
'x, y, z'
'-x, y+1/2, -z+1/2'
'-x, -y, -z'
'x, -y-1/2, z-1/2'

loop_
_atom_site_label
_atom_site_type_symbol
_atom_site_fract_x
_atom_site_fract_y
_atom_site_fract_z
_atom_site_U_iso_or_equiv
_atom_site_adp_type
_atom_site_occupancy
_atom_site_site_symmetry_order
_atom_site_calc_flag
_atom_site_refinement_flags_posn
_atom_site_refinement_flags_adp
_atom_site_refinement_flags_occupancy
_atom_site_disorder_assembly
_atom_site_disorder_group
C1 C 0.64753(9) -0.03827(11) 1.13513(9) 0.0299(2) Uani 1 1 d . . . . .
C2 C 0.65548(9) 0.08840(11) 1.10525(9) 0.0289(2) Uani 1 1 d . . . . .
C3 C 0.74065(10) 0.14051(13) 1.17646(9) 0.0344(3) Uani 1 1 d . . . . .
C4 C 0.81731(10) -0.04624(13) 1.19957(10) 0.0362(3) Uani 1 1 d . . . . .
C5 C 0.73554(9) -0.10590(11) 1.12832(9) 0.0293(2) Uani 1 1 d . . . . .
C6 C 0.74264(9) -0.10529(11) 1.02378(9) 0.0272(2) Uani 1 1 d . . . . .
C7 C 0.66334(9) 0.08836(10) 1.00113(8) 0.0271(2) Uani 1 1 d . . . . .
C8 C 0.72831(11) -0.23261(13) 1.16100(10) 0.0385(3) Uani 1 1 d . . . . .
C9 C 0.56348(10) 0.15253(12) 1.10723(10) 0.0358(3) Uani 1 1 d . . . . .
C10 C 0.6575(2) -0.41736(17) 1.12407(18) 0.0660(6) Uani 1 1 d . . . . .
C11 C 0.4915(2) 0.3051(3) 1.1717(2) 0.0799(8) Uani 1 1 d . . . . .
C12 C 0.90618(12) 0.13056(16) 1.25224(12) 0.0473(4) Uani 1 1 d . . . . .
C13 C 0.99878(17) 0.0673(3) 1.2609(3) 0.0917(10) Uani 1 1 d . . . . .
C14 C 0.91947(19) 0.2597(2) 1.23226(19) 0.0727(7) Uani 1 1 d . . . . .
C18 C 0.73119(14) 0.00474(15) 0.88379(10) 0.0430(3) Uani 1 1 d . . . . .
C19 C 0.67565(9) 0.21348(11) 0.97012(9) 0.0310(3) Uani 1 1 d . . . . .
C20 C 0.59983(12) 0.27783(14) 0.92036(12) 0.0426(3) Uani 1 1 d . . . . .
C21 C 0.61540(15) 0.39192(16) 0.89454(15) 0.0553(4) Uani 1 1 d . . . . .
C22 C 0.77050(14) 0.38264(15) 0.96327(14) 0.0510(4) Uani 1 1 d . . . . .
C23 C 0.76357(11) 0.26762(13) 0.99089(11) 0.0390(3) Uani 1 1 d . . . . .
C24 C 0.83158(9) -0.16827(11) 1.01300(9) 0.0300(2) Uani 1 1 d . . . . .
C25 C 0.82844(11) -0.28164(13) 0.97853(12) 0.0400(3) Uani 1 1 d . . . . .
C26 C 0.91176(13) -0.33450(15) 0.96942(14) 0.0511(4) Uani 1 1 d . . . . .
C27 C 0.99820(11) -0.17411(16) 1.02501(14) 0.0487(4) Uani 1 1 d . . . . .
C28 C 0.91921(10) -0.11332(14) 1.03575(11) 0.0395(3) Uani 1 1 d . . . . .
N1 N 0.82914(8) 0.07767(11) 1.17898(8) 0.0347(2) Uani 1 1 d . . . . .
N2 N 0.74113(8) 0.01445(9) 0.98519(7) 0.0288(2) Uani 1 1 d . . . . .
N3 N 0.69841(13) 0.44600(13) 0.91576(12) 0.0587(4) Uani 1 1 d . . . . .
N4 N 0.99629(11) -0.28365(14) 0.99251(12) 0.0532(4) Uani 1 1 d . . . . .
O1 O 0.58493(8) -0.07627(10) 1.16759(9) 0.0464(3) Uani 1 1 d . . . . .
O2 O 0.48873(8) 0.12803(12) 1.05760(11) 0.0554(3) Uani 1 1 d . . . . .
O3 O 0.57632(9) 0.24048(12) 1.16814(9) 0.0562(3) Uani 1 1 d . . . . .
O4 O 0.77291(13) -0.27080(13) 1.23275(11) 0.0783(5) Uani 1 1 d . . . . .
O5 O 0.66660(9) -0.29585(10) 1.09965(8) 0.0476(3) Uani 1 1 d . . . . .
H6 H 0.6880(11) -0.1492(14) 0.9894(11) 0.027(4) Uiso 1 1 d . . . . .
H7 H 0.6017(11) 0.0606(14) 0.9655(11) 0.027(4) Uiso 1 1 d . . . . .
H20 H 0.5371(14) 0.2440(18) 0.9028(14) 0.052(5) Uiso 1 1 d . . . . .
H21 H 0.5637(18) 0.437(2) 0.8578(18) 0.078(7) Uiso 1 1 d . . . . .
H22 H 0.8337(16) 0.421(2) 0.9814(16) 0.064(6) Uiso 1 1 d . . . . .
H23 H 0.8179(13) 0.2264(17) 1.0245(13) 0.044(5) Uiso 1 1 d . . . . .
H25 H 0.7682(14) -0.3210(18) 0.9590(14) 0.050(5) Uiso 1 1 d . . . . .
H26 H 0.9093(17) -0.410(2) 0.9411(17) 0.070(7) Uiso 1 1 d . . . . .
H27 H 1.0605(16) -0.136(2) 1.0445(16) 0.066(6) Uiso 1 1 d . . . . .
H28 H 0.9250(13) -0.0341(17) 1.0585(13) 0.043(5) Uiso 1 1 d . . . . .
H31 H 0.7475(12) 0.2226(16) 1.1590(12) 0.036(4) Uiso 1 1 d . . . . .
H32 H 0.7238(13) 0.1374(16) 1.2377(13) 0.044(5) Uiso 1 1 d . . . . .
H41 H 0.8738(13) -0.0908(16) 1.1988(13) 0.044(5) Uiso 1 1 d . . . . .
H42 H 0.8031(12) -0.0578(16) 1.2615(13) 0.041(4) Uiso 1 1 d . . . . .
H181 H 0.6698(17) -0.031(2) 0.8536(17) 0.068(6) Uiso 1 1 d . . . . .
H182 H 0.7317(15) 0.0790(19) 0.8553(15) 0.057(6) Uiso 1 1 d . . . . .
H183 H 0.7820(15) -0.042(2) 0.8693(15) 0.058(6) Uiso 1 1 d . . . . .
H200 H 0.8875(14) 0.1239(19) 1.3145(15) 0.057(6) Uiso 1 1 d . . . . .
H100 H 0.612(2) -0.450(3) 1.070(2) 0.102(10) Uiso 1 1 d . . . . .
H101 H 0.635(2) -0.422(3) 1.182(2) 0.097(9) Uiso 1 1 d . . . . .
H110 H 0.449(2) 0.253(3) 1.188(2) 0.091(10) Uiso 1 1 d . . . . .
H112 H 0.514(2) 0.365(3) 1.218(2) 0.104(10) Uiso 1 1 d . . . . .
H111 H 0.459(2) 0.335(3) 1.111(2) 0.095(9) Uiso 1 1 d . . . . .
H102 H 0.716(2) -0.452(3) 1.135(2) 0.111(12) Uiso 1 1 d . . . . .
H133 H 1.049(2) 0.112(3) 1.307(2) 0.102(9) Uiso 1 1 d . . . . .
H131 H 1.016(2) 0.065(3) 1.198(3) 0.109(11) Uiso 1 1 d . . . . .
H143 H 0.977(2) 0.290(2) 1.279(2) 0.088(8) Uiso 1 1 d . . . . .
H141 H 0.934(2) 0.270(3) 1.167(3) 0.127(12) Uiso 1 1 d . . . . .
H132 H 1.001(3) -0.015(4) 1.283(3) 0.129(14) Uiso 1 1 d . . . . .
H142 H 0.860(3) 0.312(3) 1.240(2) 0.122(12) Uiso 1 1 d . . . . .

loop_
_atom_site_aniso_label
_atom_site_aniso_U_11
_atom_site_aniso_U_22
_atom_site_aniso_U_33
_atom_site_aniso_U_23
_atom_site_aniso_U_13
_atom_site_aniso_U_12
C1 0.0306(6) 0.0318(6) 0.0293(5) -0.0011(4) 0.0111(4) -0.0035(5)
C2 0.0281(6) 0.0288(6) 0.0324(6) -0.0019(4) 0.0127(4) -0.0009(5)
C3 0.0367(7) 0.0351(7) 0.0331(6) -0.0069(5) 0.0113(5) -0.0046(5)
C4 0.0344(7) 0.0392(7) 0.0331(6) 0.0007(5) 0.0040(5) -0.0017(6)
C5 0.0305(6) 0.0282(6) 0.0303(5) 0.0024(4) 0.0089(4) -0.0014(5)
C6 0.0257(5) 0.0259(5) 0.0307(5) -0.0001(4) 0.0084(4) -0.0011(4)
C7 0.0266(6) 0.0254(5) 0.0302(5) -0.0005(4) 0.0087(4) -0.0005(4)
C8 0.0423(7) 0.0342(7) 0.0400(7) 0.0072(5) 0.0119(6) 0.0001(6)
C9 0.0361(7) 0.0322(6) 0.0447(7) 0.0003(5) 0.0208(6) 0.0018(5)
C10 0.0967(18) 0.0351(9) 0.0702(13) 0.0045(8) 0.0273(13) -0.0147(10)
C11 0.0836(17) 0.0752(16) 0.0878(18) -0.0185(14) 0.0341(15) 0.0364(15)
C12 0.0413(8) 0.0550(10) 0.0413(8) -0.0103(7) 0.0011(6) -0.0131(7)
C13 0.0407(11) 0.096(2) 0.123(3) -0.0421(19) -0.0139(13) -0.0049(12)
C14 0.0709(14) 0.0639(13) 0.0730(14) -0.0119(11) -0.0042(11) -0.0339(12)
C18 0.0607(10) 0.0410(8) 0.0309(6) 0.0028(6) 0.0179(6) 0.0108(7)
C19 0.0342(6) 0.0274(6) 0.0339(6) 0.0001(5) 0.0131(5) 0.0008(5)
C20 0.0407(8) 0.0358(7) 0.0497(8) 0.0053(6) 0.0071(6) 0.0028(6)
C21 0.0644(11) 0.0361(8) 0.0648(11) 0.0120(7) 0.0136(9) 0.0116(8)
C22 0.0566(10) 0.0384(8) 0.0639(10) -0.0002(7) 0.0257(8) -0.0137(7)
C23 0.0364(7) 0.0365(7) 0.0474(8) 0.0016(6) 0.0165(6) -0.0035(6)
C24 0.0286(6) 0.0279(6) 0.0348(6) 0.0017(5) 0.0101(5) 0.0012(5)
C25 0.0380(7) 0.0324(7) 0.0526(8) -0.0063(6) 0.0167(6) -0.0032(6)
C26 0.0546(10) 0.0342(8) 0.0715(11) -0.0045(7) 0.0291(8) 0.0060(7)
C27 0.0313(7) 0.0528(9) 0.0647(10) -0.0010(8) 0.0162(7) -0.0018(7)
C28 0.0329(7) 0.0347(7) 0.0527(8) -0.0029(6) 0.0137(6) -0.0033(6)
N1 0.0306(5) 0.0376(6) 0.0347(5) -0.0054(4) 0.0054(4) -0.0068(5)
N2 0.0336(5) 0.0262(5) 0.0290(5) 0.0020(4) 0.0125(4) 0.0037(4)
N3 0.0789(11) 0.0322(7) 0.0698(10) 0.0059(7) 0.0269(8) -0.0037(7)
N4 0.0426(7) 0.0493(8) 0.0734(10) 0.0032(7) 0.0252(7) 0.0104(6)
O1 0.0449(6) 0.0457(6) 0.0571(7) 0.0061(5) 0.0291(5) -0.0047(5)
O2 0.0305(5) 0.0528(7) 0.0841(9) -0.0132(6) 0.0154(5) 0.0024(5)
O3 0.0593(7) 0.0548(7) 0.0566(7) -0.0174(6) 0.0180(6) 0.0169(6)
O4 0.1008(12) 0.0538(8) 0.0638(9) 0.0267(7) -0.0143(8) -0.0113(8)
O5 0.0598(7) 0.0325(5) 0.0501(6) 0.0049(4) 0.0119(5) -0.0111(5)

loop_
_atom_type_symbol
_atom_type_description
_atom_type_scat_dispersion_real
_atom_type_scat_dispersion_imag
_atom_type_scat_source
C C 0.0033 0.0016 'International Tables Vol C Tables 4.2.6.8 and 6.1.1.4'
H H 0.0000 0.0000 'International Tables Vol C Tables 4.2.6.8 and 6.1.1.4'
N N 0.0061 0.0033 'International Tables Vol C Tables 4.2.6.8 and 6.1.1.4'
O O 0.0106 0.0060 'International Tables Vol C Tables 4.2.6.8 and 6.1.1.4'

loop_
_geom_angle_atom_site_label_1
_geom_angle_atom_site_label_2
_geom_angle_atom_site_label_3
_geom_angle
_geom_angle_site_symmetry_1
_geom_angle_site_symmetry_3
_geom_angle_publ_flag
O1 C1 C5 124.90(12) . . ?
O1 C1 C2 124.88(12) . . ?
C5 C1 C2 109.88(10) . . ?
C1 C2 C9 108.73(10) . . ?
C1 C2 C3 105.67(11) . . ?
C9 C2 C3 111.77(11) . . ?
C1 C2 C7 108.17(10) . . ?
C9 C2 C7 106.37(11) . . ?
C3 C2 C7 115.94(10) . . ?
N1 C3 C2 113.03(11) . . ?
N1 C4 C5 113.00(11) . . ?
C1 C5 C8 109.65(11) . . ?
C1 C5 C4 105.06(11) . . ?
C8 C5 C4 107.28(11) . . ?
C1 C5 C6 108.16(10) . . ?
C8 C5 C6 109.77(10) . . ?
C4 C5 C6 116.71(11) . . ?
N2 C6 C24 109.40(10) . . ?
N2 C6 C5 112.63(10) . . ?
C24 C6 C5 110.64(10) . . ?
N2 C7 C19 109.81(10) . . ?
N2 C7 C2 112.98(10) . . ?
C19 C7 C2 109.60(10) . . ?
O4 C8 O5 123.47(15) . . ?
O4 C8 C5 124.17(15) . . ?
O5 C8 C5 112.36(12) . . ?
O2 C9 O3 123.74(14) . . ?
O2 C9 C2 123.55(13) . . ?
O3 C9 C2 112.68(13) . . ?
N1 C12 C13 112.06(16) . . ?
N1 C12 C14 110.96(15) . . ?
C13 C12 C14 109.1(2) . . ?
C20 C19 C23 117.52(13) . . ?
C20 C19 C7 121.37(12) . . ?
C23 C19 C7 121.10(12) . . ?
C19 C20 C21 118.70(16) . . ?
N3 C21 C20 124.58(17) . . ?
N3 C22 C23 124.50(17) . . ?
C22 C23 C19 118.81(15) . . ?
C25 C24 C28 117.30(13) . . ?
C25 C24 C6 121.47(12) . . ?
C28 C24 C6 121.21(12) . . ?
C24 C25 C26 119.01(14) . . ?
N4 C26 C25 124.28(16) . . ?
N4 C27 C28 124.11(15) . . ?
C27 C28 C24 119.20(14) . . ?
C4 N1 C3 109.34(11) . . ?
C4 N1 C12 110.11(12) . . ?
C3 N1 C12 109.24(12) . . ?
C7 N2 C18 107.88(11) . . ?
C7 N2 C6 114.17(9) . . ?
C18 N2 C6 108.16(11) . . ?
C21 N3 C22 115.84(15) . . ?
C26 N4 C27 116.09(14) . . ?
C9 O3 C11 114.83(18) . . ?
C8 O5 C10 115.82(16) . . ?

loop_
_geom_bond_atom_site_label_1
_geom_bond_atom_site_label_2
_geom_bond_distance
_geom_bond_site_symmetry_2
_geom_bond_publ_flag
C1 O1 1.2034(16) . ?
C1 C5 1.5170(18) . ?
C1 C2 1.5198(18) . ?
C2 C9 1.5307(18) . ?
C2 C3 1.5449(19) . ?
C2 C7 1.5664(17) . ?
C3 N1 1.4655(18) . ?
C4 N1 1.4613(19) . ?
C4 C5 1.5495(19) . ?
C5 C8 1.5319(19) . ?
C5 C6 1.5694(17) . ?
C6 N2 1.4752(16) . ?
C6 C24 1.5194(17) . ?
C7 N2 1.4721(16) . ?
C7 C19 1.5190(17) . ?
C8 O4 1.188(2) . ?
C8 O5 1.329(2) . ?
C9 O2 1.194(2) . ?
C9 O3 1.3291(18) . ?
C10 O5 1.443(2) . ?
C11 O3 1.448(2) . ?
C12 N1 1.4915(19) . ?
C12 C13 1.506(3) . ?
C12 C14 1.520(3) . ?
C18 N2 1.4731(17) . ?
C19 C20 1.384(2) . ?
C19 C23 1.388(2) . ?
C20 C21 1.387(2) . ?
C21 N3 1.327(3) . ?
C22 N3 1.331(3) . ?
C22 C23 1.382(2) . ?
C24 C25 1.3838(19) . ?
C24 C28 1.3894(19) . ?
C25 C26 1.387(2) . ?
C26 N4 1.330(2) . ?
C27 N4 1.334(2) . ?
C27 C28 1.382(2) . ?
